data_2237933
loop_
_publ_author_name
'Choi, Hong Dae'
'Seo, Pil Ja'
'Lee, Uk'

_publ_section_title
;
 2-(4-Fluorophenyl)-5-iodo-7-methyl-3-phenylsulfinyl-1-benzofuran
;
_journal_coeditor_code LD2102
_journal_issue 6
_journal_name_full 'Acta Crystallographica Section E'
_journal_page_first o820
_journal_paper_doi 10.1107/S1600536813011793
_journal_volume 69
_journal_year 2013
_chemical_formula_iupac 'C21 H14 F I O2 S'
_chemical_formula_moiety 'C21 H14 F I O2 S'
_chemical_formula_sum 'C21 H14 F I O2 S'
_chemical_formula_weight 476.28
_chemical_name_systematic
;
2-(4-Fluorophenyl)-5-iodo-7-methyl-3-phenylsulfinyl-1-benzofuran
;
_space_group_IT_number 2
_symmetry_cell_setting triclinic
_symmetry_space_group_name_Hall '-P 1'
_symmetry_space_group_name_H-M 'P -1'
_atom_sites_solution_hydrogens difmap
_atom_sites_solution_primary direct
_atom_sites_solution_secondary difmap
_cell_angle_alpha 71.814(2)
_cell_angle_beta 74.496(2)
_cell_angle_gamma 79.038(2)
_cell_formula_units_Z 2
_cell_length_a 8.1060(3)
_cell_length_b 10.7771(4)
_cell_length_c 11.2639(4)
_cell_measurement_reflns_used 6652
_cell_measurement_temperature 173(2)
_cell_measurement_theta_max 28.36
_cell_measurement_theta_min 2.64
_cell_volume 894.69(6)
_computing_cell_refinement '<i>SAINT</i> (Bruker, 2009)'
_computing_data_collection '<i>APEX2</i> (Bruker, 2009)'
_computing_data_reduction '<i>SAINT</i> (Bruker, 2009)'
_computing_molecular_graphics
;
<i>ORTEP-3</i> for Windows (Farrugia, 2012)
and <i>DIAMOND</i> (Brandenburg, 1998)
;
_computing_publication_material '<i>SHELXL97</i> (Sheldrick, 2008)'
_computing_structure_refinement '<i>SHELXL97</i> (Sheldrick, 2008)'
_computing_structure_solution '<i>SHELXS97</i> (Sheldrick, 2008)'
_diffrn_ambient_temperature 173(2)
_diffrn_detector_area_resol_mean 10.0
_diffrn_measured_fraction_theta_full 0.992
_diffrn_measured_fraction_theta_max 0.992
_diffrn_measurement_device_type 'Bruker SMART APEXII CCD'
_diffrn_measurement_method '\f and \w scans'
_diffrn_radiation_monochromator 'graphite multilayer'
_diffrn_radiation_source 'rotating anode'
_diffrn_radiation_type MoK\a
_diffrn_radiation_wavelength 0.71073
_diffrn_reflns_av_R_equivalents 0.0355
_diffrn_reflns_av_sigmaI/netI 0.0270
_diffrn_reflns_limit_h_max 10
_diffrn_reflns_limit_h_min -10
_diffrn_reflns_limit_k_max 14
_diffrn_reflns_limit_k_min -14
_diffrn_reflns_limit_l_max 14
_diffrn_reflns_limit_l_min -14
_diffrn_reflns_number 16292
_diffrn_reflns_theta_full 28.28
_diffrn_reflns_theta_max 28.28
_diffrn_reflns_theta_min 1.95
_diffrn_standards_number 0
_exptl_absorpt_coefficient_mu 1.929
_exptl_absorpt_correction_T_max 0.7457
_exptl_absorpt_correction_T_min 0.5623
_exptl_absorpt_correction_type multi-scan
_exptl_absorpt_process_details '(<i>SADABS</i>; Bruker, 2009)'
_exptl_crystal_colour colourless
_exptl_crystal_density_diffrn 1.768
_exptl_crystal_density_method 'not measured'
_exptl_crystal_description block
_exptl_crystal_F_000 468
_exptl_crystal_size_max 0.36
_exptl_crystal_size_mid 0.28
_exptl_crystal_size_min 0.19
_refine_diff_density_max 0.372
_refine_diff_density_min -0.628
_refine_ls_extinction_method none
_refine_ls_goodness_of_fit_ref 1.049
_refine_ls_hydrogen_treatment constr
_refine_ls_matrix_type full
_refine_ls_number_parameters 236
_refine_ls_number_reflns 4404
_refine_ls_number_restraints 0
_refine_ls_restrained_S_all 1.049
_refine_ls_R_factor_all 0.0253
_refine_ls_R_factor_gt 0.0234
_refine_ls_shift/su_max 0.002
_refine_ls_shift/su_mean 0.000
_refine_ls_structure_factor_coef Fsqd
_refine_ls_weighting_details 'calc w=1/[\s^2^(Fo^2^)+(0.0291P)^2^+0.4238P] where P=(Fo^2^+2Fc^2^)/3'
_refine_ls_weighting_scheme calc
_refine_ls_wR_factor_gt 0.0602
_refine_ls_wR_factor_ref 0.0615
_reflns_number_gt 4125
_reflns_number_total 4404
_reflns_threshold_expression I>2\s(I)
_cod_data_source_file ld2102.cif
_cod_data_source_block I
_cod_database_code 2237933
_cod_database_fobs_code 2237933

loop_
_symmetry_equiv_pos_as_xyz
'x, y, z'
'-x, -y, -z'

loop_
_atom_site_type_symbol
_atom_site_label
_atom_site_fract_x
_atom_site_fract_y
_atom_site_fract_z
_atom_site_U_iso_or_equiv
_atom_site_adp_type
_atom_site_calc_flag
_atom_site_refinement_flags
_atom_site_occupancy
_atom_site_symmetry_multiplicity
I I1 1.038283(17) 0.207761(13) 1.022854(12) 0.03450(6) Uani d . 1 2
S S1 0.88164(6) 0.15272(4) 0.52014(4) 0.02267(9) Uani d . 1 2
F F1 0.52793(19) 0.62193(14) 0.03604(12) 0.0432(3) Uani d . 1 2
O O1 0.76006(17) 0.52135(12) 0.54415(12) 0.0240(3) Uani d . 1 2
O O2 1.03200(17) 0.08292(13) 0.57680(14) 0.0297(3) Uani d . 1 2
C C1 0.8377(2) 0.30667(17) 0.55547(17) 0.0219(3) Uani d . 1 2
C C2 0.8726(2) 0.32977(17) 0.66597(17) 0.0226(3) Uani d . 1 2
C C3 0.9380(2) 0.25313(18) 0.77187(18) 0.0256(4) Uani d . 1 2
H H3 0.9754 0.1619 0.7836 0.031 Uiso calc R 1 2
C C4 0.9455(2) 0.31737(19) 0.85932(18) 0.0263(4) Uani d . 1 2
C C5 0.8945(3) 0.45161(19) 0.84379(18) 0.0274(4) Uani d . 1 2
H H5 0.9038 0.4903 0.9065 0.033 Uiso calc R 1 2
C C6 0.8304(2) 0.52953(18) 0.73849(18) 0.0256(4) Uani d . 1 2
C C7 0.8216(2) 0.46343(17) 0.65298(17) 0.0232(3) Uani d . 1 2
C C8 0.7708(2) 0.42461(17) 0.48521(17) 0.0224(3) Uani d . 1 2
C C9 0.7725(3) 0.67397(19) 0.7182(2) 0.0336(4) Uani d . 1 2
H H9A 0.7783 0.7163 0.6267 0.050 Uiso calc R 1 2
H H9B 0.8479 0.7132 0.7480 0.050 Uiso calc R 1 2
H H9C 0.6536 0.6868 0.7665 0.050 Uiso calc R 1 2
C C10 0.7072(2) 0.47139(17) 0.36758(17) 0.0234(3) Uani d . 1 2
C C11 0.7151(3) 0.39187(19) 0.28875(19) 0.0285(4) Uani d . 1 2
H H11 0.7626 0.3024 0.3120 0.034 Uiso calc R 1 2
C C12 0.6542(3) 0.4420(2) 0.17688(19) 0.0313(4) Uani d . 1 2
H H12 0.6595 0.3880 0.1233 0.038 Uiso calc R 1 2
C C13 0.5866(3) 0.5714(2) 0.14591(18) 0.0305(4) Uani d . 1 2
C C14 0.5757(3) 0.6538(2) 0.22019(19) 0.0315(4) Uani d . 1 2
H H14 0.5279 0.7431 0.1958 0.038 Uiso calc R 1 2
C C15 0.6363(3) 0.60277(19) 0.33112(18) 0.0287(4) Uani d . 1 2
H H15 0.6298 0.6580 0.3839 0.034 Uiso calc R 1 2
C C16 0.6935(2) 0.08351(17) 0.62724(19) 0.0253(4) Uani d . 1 2
C C17 0.7012(3) 0.0107(2) 0.7511(2) 0.0351(4) Uani d . 1 2
H H17 0.8053 -0.0028 0.7794 0.042 Uiso calc R 1 2
C C18 0.5561(3) -0.0422(2) 0.8336(3) 0.0457(6) Uani d . 1 2
H H18 0.5598 -0.0921 0.9191 0.055 Uiso calc R 1 2
C C19 0.4053(3) -0.0223(2) 0.7911(3) 0.0484(6) Uani d . 1 2
H H19 0.3053 -0.0579 0.8481 0.058 Uiso calc R 1 2
C C20 0.3990(3) 0.0487(3) 0.6670(3) 0.0465(6) Uani d . 1 2
H H20 0.2952 0.0611 0.6385 0.056 Uiso calc R 1 2
C C21 0.5442(3) 0.1020(2) 0.5834(2) 0.0343(4) Uani d . 1 2
H H21 0.5411 0.1505 0.4975 0.041 Uiso calc R 1 2

loop_
_atom_site_aniso_label
_atom_site_aniso_U_11
_atom_site_aniso_U_22
_atom_site_aniso_U_33
_atom_site_aniso_U_12
_atom_site_aniso_U_13
_atom_site_aniso_U_23
I1 0.03624(9) 0.04058(9) 0.02868(8) -0.00585(6) -0.01368(6) -0.00611(6)
S1 0.0228(2) 0.01980(19) 0.0283(2) 0.00242(16) -0.00949(17) -0.01045(16)
F1 0.0501(8) 0.0477(7) 0.0309(6) -0.0013(6) -0.0206(6) -0.0025(5)
O1 0.0290(7) 0.0186(6) 0.0250(6) -0.0013(5) -0.0063(5) -0.0078(5)
O2 0.0234(6) 0.0282(7) 0.0422(8) 0.0057(5) -0.0148(6) -0.0153(6)
C1 0.0216(8) 0.0206(8) 0.0248(8) -0.0013(6) -0.0050(7) -0.0091(6)
C2 0.0213(8) 0.0227(8) 0.0259(8) -0.0038(6) -0.0048(7) -0.0092(7)
C3 0.0254(9) 0.0249(8) 0.0288(9) -0.0039(7) -0.0085(7) -0.0077(7)
C4 0.0248(9) 0.0311(9) 0.0241(9) -0.0067(7) -0.0074(7) -0.0056(7)
C5 0.0277(9) 0.0314(9) 0.0269(9) -0.0091(8) -0.0030(7) -0.0126(7)
C6 0.0275(9) 0.0243(8) 0.0264(9) -0.0079(7) -0.0016(7) -0.0098(7)
C7 0.0235(8) 0.0226(8) 0.0237(8) -0.0042(7) -0.0031(7) -0.0076(7)
C8 0.0218(8) 0.0217(8) 0.0246(8) -0.0024(6) -0.0025(7) -0.0099(7)
C9 0.0434(12) 0.0249(9) 0.0352(10) -0.0051(8) -0.0064(9) -0.0135(8)
C10 0.0221(8) 0.0227(8) 0.0237(8) -0.0007(7) -0.0031(7) -0.0067(7)
C11 0.0322(10) 0.0255(9) 0.0281(9) 0.0015(7) -0.0095(8) -0.0083(7)
C12 0.0342(10) 0.0354(10) 0.0260(9) -0.0029(8) -0.0076(8) -0.0110(8)
C13 0.0279(9) 0.0365(10) 0.0236(9) -0.0027(8) -0.0078(8) -0.0022(8)
C14 0.0312(10) 0.0271(9) 0.0303(10) 0.0030(8) -0.0073(8) -0.0031(8)
C15 0.0312(10) 0.0255(9) 0.0273(9) 0.0001(7) -0.0050(8) -0.0076(7)
C16 0.0244(9) 0.0195(8) 0.0358(10) 0.0003(7) -0.0100(8) -0.0121(7)
C17 0.0366(11) 0.0256(9) 0.0420(12) -0.0042(8) -0.0141(9) -0.0031(8)
C18 0.0474(14) 0.0339(11) 0.0486(14) -0.0100(10) -0.0034(11) -0.0043(10)
C19 0.0365(12) 0.0406(13) 0.0661(17) -0.0133(10) 0.0050(12) -0.0207(12)
C20 0.0274(11) 0.0477(13) 0.0755(18) -0.0037(9) -0.0134(11) -0.0312(13)
C21 0.0285(10) 0.0350(10) 0.0471(12) 0.0010(8) -0.0162(9) -0.0186(9)

loop_
_atom_type_symbol
_atom_type_description
_atom_type_scat_dispersion_real
_atom_type_scat_dispersion_imag
_atom_type_scat_source
C C 0.0033 0.0016 'International Tables Vol C Tables 4.2.6.8 and 6.1.1.4'
H H 0.0000 0.0000 'International Tables Vol C Tables 4.2.6.8 and 6.1.1.4'
O O 0.0106 0.0060 'International Tables Vol C Tables 4.2.6.8 and 6.1.1.4'
F F 0.0171 0.0103 'International Tables Vol C Tables 4.2.6.8 and 6.1.1.4'
S S 0.1246 0.1234 'International Tables Vol C Tables 4.2.6.8 and 6.1.1.4'
I I -0.4742 1.8119 'International Tables Vol C Tables 4.2.6.8 and 6.1.1.4'

loop_
_geom_angle_atom_site_label_1
_geom_angle_atom_site_label_2
_geom_angle_atom_site_label_3
_geom_angle_site_symmetry_3
_geom_angle
O2 S1 C1 . 105.04(8)
O2 S1 C16 . 106.95(9)
C1 S1 C16 . 97.02(8)
O2 S1 O2 2_756 78.36(6)
C1 S1 O2 2_756 172.01(7)
C16 S1 O2 2_756 88.76(6)
C7 O1 C8 . 107.21(13)
C8 C1 C2 . 107.21(15)
C8 C1 S1 . 127.99(14)
C2 C1 S1 . 124.78(13)
C7 C2 C3 . 119.35(17)
C7 C2 C1 . 104.84(16)
C3 C2 C1 . 135.81(17)
C4 C3 C2 . 116.34(17)
C4 C3 H3 . 121.8
C2 C3 H3 . 121.8
C3 C4 C5 . 123.24(18)
C3 C4 I1 . 118.53(14)
C5 C4 I1 . 118.23(14)
C6 C5 C4 . 121.18(17)
C6 C5 H5 . 119.4
C4 C5 H5 . 119.4
C5 C6 C7 . 114.83(17)
C5 C6 C9 . 123.14(17)
C7 C6 C9 . 122.02(18)
O1 C7 C6 . 124.22(16)
O1 C7 C2 . 110.72(15)
C6 C7 C2 . 125.06(18)
C1 C8 O1 . 110.02(16)
C1 C8 C10 . 136.31(16)
O1 C8 C10 . 113.67(15)
C6 C9 H9A . 109.5
C6 C9 H9B . 109.5
H9A C9 H9B . 109.5
C6 C9 H9C . 109.5
H9A C9 H9C . 109.5
H9B C9 H9C . 109.5
C11 C10 C15 . 118.34(17)
C11 C10 C8 . 123.24(16)
C15 C10 C8 . 118.41(16)
C12 C11 C10 . 120.83(18)
C12 C11 H11 . 119.6
C10 C11 H11 . 119.6
C13 C12 C11 . 118.25(19)
C13 C12 H12 . 120.9
C11 C12 H12 . 120.9
F1 C13 C12 . 118.80(19)
F1 C13 C14 . 117.99(18)
C12 C13 C14 . 123.21(19)
C13 C14 C15 . 117.99(18)
C13 C14 H14 . 121.0
C15 C14 H14 . 121.0
C14 C15 C10 . 121.38(18)
C14 C15 H15 . 119.3
C10 C15 H15 . 119.3
C17 C16 C21 . 121.16(19)
C17 C16 S1 . 119.54(15)
C21 C16 S1 . 119.29(16)
C16 C17 C18 . 119.5(2)
C16 C17 H17 . 120.3
C18 C17 H17 . 120.3
C17 C18 C19 . 119.7(2)
C17 C18 H18 . 120.1
C19 C18 H18 . 120.1
C20 C19 C18 . 120.6(2)
C20 C19 H19 . 119.7
C18 C19 H19 . 119.7
C19 C20 C21 . 120.1(2)
C19 C20 H20 . 120.0
C21 C20 H20 . 120.0
C16 C21 C20 . 119.0(2)
C16 C21 H21 . 120.5
C20 C21 H21 . 120.5

loop_
_geom_bond_atom_site_label_1
_geom_bond_atom_site_label_2
_geom_bond_site_symmetry_2
_geom_bond_distance
I1 C4 . 2.0974(19)
S1 O2 2_756 2.9627(14)
S1 O2 . 1.4920(14)
S1 C1 . 1.7748(17)
S1 C16 . 1.796(2)
F1 C13 . 1.360(2)
O1 C7 . 1.368(2)
O1 C8 . 1.379(2)
C1 C8 . 1.369(2)
C1 C2 . 1.449(2)
C2 C7 . 1.393(2)
C2 C3 . 1.394(3)
C3 C4 . 1.388(3)
C3 H3 . 0.9500
C4 C5 . 1.396(3)
C5 C6 . 1.387(3)
C5 H5 . 0.9500
C6 C7 . 1.387(2)
C6 C9 . 1.501(3)
C8 C10 . 1.458(3)
C9 H9A . 0.9800
C9 H9B . 0.9800
C9 H9C . 0.9800
C10 C11 . 1.397(3)
C10 C15 . 1.399(3)
C11 C12 . 1.389(3)
C11 H11 . 0.9500
C12 C13 . 1.369(3)
C12 H12 . 0.9500
C13 C14 . 1.375(3)
C14 C15 . 1.379(3)
C14 H14 . 0.9500
C15 H15 . 0.9500
C16 C17 . 1.382(3)
C16 C21 . 1.383(3)
C17 C18 . 1.383(3)
C17 H17 . 0.9500
C18 C19 . 1.385(4)
C18 H18 . 0.9500
C19 C20 . 1.378(4)
C19 H19 . 0.9500
C20 C21 . 1.390(3)
C20 H20 . 0.9500
C21 H21 . 0.9500

loop_
_geom_hbond_atom_site_label_D
_geom_hbond_atom_site_label_H
_geom_hbond_atom_site_label_A
_geom_hbond_site_symmetry_A
_geom_hbond_distance_DH
_geom_hbond_distance_HA
_geom_hbond_distance_DA
_geom_hbond_angle_DHA
C20 H20 O2 1_455 0.95 2.36 3.314(3) 177.0
C17 H17 I1 2_757 0.95 2.97 3.705(2) 135.2

loop_
_geom_torsion_atom_site_label_1
_geom_torsion_atom_site_label_2
_geom_torsion_atom_site_label_3
_geom_torsion_atom_site_label_4
_geom_torsion
O2 S1 C1 C8 149.12(17)
C16 S1 C1 C8 -101.17(18)
O2 S1 C1 C2 -28.97(18)
C16 S1 C1 C2 80.74(17)
C8 C1 C2 C7 0.3(2)
S1 C1 C2 C7 178.71(13)
C8 C1 C2 C3 179.5(2)
S1 C1 C2 C3 -2.1(3)
C7 C2 C3 C4 0.8(3)
C1 C2 C3 C4 -178.3(2)
C2 C3 C4 C5 -1.2(3)
C2 C3 C4 I1 178.91(13)
C3 C4 C5 C6 0.7(3)
I1 C4 C5 C6 -179.40(14)
C4 C5 C6 C7 0.2(3)
C4 C5 C6 C9 179.44(18)
C8 O1 C7 C6 -179.63(17)
C8 O1 C7 C2 0.02(19)
C5 C6 C7 O1 178.99(16)
C9 C6 C7 O1 -0.2(3)
C5 C6 C7 C2 -0.6(3)
C9 C6 C7 C2 -179.84(18)
C3 C2 C7 O1 -179.54(16)
C1 C2 C7 O1 -0.2(2)
C3 C2 C7 C6 0.1(3)
C1 C2 C7 C6 179.46(17)
C2 C1 C8 O1 -0.3(2)
S1 C1 C8 O1 -178.64(13)
C2 C1 C8 C10 -179.0(2)
S1 C1 C8 C10 2.6(3)
C7 O1 C8 C1 0.17(19)
C7 O1 C8 C10 179.24(15)
C1 C8 C10 C11 -5.0(3)
O1 C8 C10 C11 176.23(17)
C1 C8 C10 C15 175.6(2)
O1 C8 C10 C15 -3.1(2)
C15 C10 C11 C12 0.1(3)
C8 C10 C11 C12 -179.26(18)
C10 C11 C12 C13 0.1(3)
C11 C12 C13 F1 179.46(18)
C11 C12 C13 C14 -0.1(3)
F1 C13 C14 C15 -179.55(18)
C12 C13 C14 C15 0.0(3)
C13 C14 C15 C10 0.1(3)
C11 C10 C15 C14 -0.2(3)
C8 C10 C15 C14 179.19(18)
O2 S1 C16 C17 16.79(18)
C1 S1 C16 C17 -91.31(16)
O2 S1 C16 C21 -162.03(15)
C1 S1 C16 C21 89.87(16)
C21 C16 C17 C18 -1.4(3)
S1 C16 C17 C18 179.85(17)
C16 C17 C18 C19 0.3(3)
C17 C18 C19 C20 0.7(4)
C18 C19 C20 C21 -0.6(4)
C17 C16 C21 C20 1.5(3)
S1 C16 C21 C20 -179.72(16)
C19 C20 C21 C16 -0.5(3)
